data_7208132
loop_
_publ_author_name
'Wang, Liangbiao'
'Tang, Kaibin'
'Zhu, Yongchun'
'Li, Qianwen'
'Zhu, Baichuan'
'Wang, LianCheng'
'Si, Lulu'
'Qian, Yitai'

_publ_section_title
;
 Solid state synthesis of a new ternary nitride MgMoN2 nanosheets and
 micromeshes
;
_journal_issue 29
_journal_name_full 'Journal of Materials Chemistry'
_journal_page_first 14559
_journal_paper_doi 10.1039/c2jm30844d
_journal_volume 22
_journal_year 2012
_chemical_formula_iupac 'Mg Mo N2'
_chemical_formula_structural 'Mg Mo N2'
_chemical_formula_sum 'Mg Mo N2'
_chemical_formula_weight 148.26
_chemical_name_systematic
;
Potassium Lanthanum Titanate
;
_space_group_IT_number 194
_symmetry_cell_setting hexagonal
_symmetry_space_group_name_Hall '-P 6c 2c'
_symmetry_space_group_name_H-M 'P 63/m m c'
_cell_angle_alpha 90.0
_cell_angle_beta 90.0
_cell_angle_gamma 120.0
_cell_formula_units_Z 2
_cell_length_a 2.91081
_cell_length_b 2.91081
_cell_length_c 10.55029
_cell_measurement_temperature 298
_cell_volume 77.415
_computing_cell_refinement '<i>FULLPROF</i> (J. Rodriguez-Carvajal,2000)'
_computing_data_collection 'X'pert Data Collector (PANalytical,2003)'
_computing_data_reduction 'X'pert Data Collector'
_computing_molecular_graphics 'DIAMOND (Brandenburg, K.,1999.DIAMOND. Crystal Impact GbR, Bonn, Germany.)'
_computing_publication_material 'publCIF (Westrip,2010)'
_computing_structure_refinement FULLPROF
_computing_structure_solution
;
coordinates taken from an isotypic compound (Kenji Toda <i>et
al.</i>,1996<i>b</i>)
;
_diffrn_ambient_temperature 298(2)
_diffrn_measurement_device_type 'PANalytical X'pert PRO'
_diffrn_measurement_method 'thin-slice \w'
_diffrn_radiation_monochromator graphite
_diffrn_radiation_source 'sealed tube'
_diffrn_radiation_type 'Cu K\a'
_diffrn_radiation_wavelength 1.54178
_exptl_crystal_density_method 'not measured'
_pd_char_colour black
_pd_meas_2theta_range_inc 0.017
_pd_meas_2theta_range_max 129.990
_pd_meas_2theta_range_min 10.004
_pd_meas_number_of_points 7059
_pd_meas_scan_method cont
_pd_phase_name MgMoN2
_pd_prep_temperature 973
_pd_proc_2theta_range_inc 0.017
_pd_proc_2theta_range_max 129.990
_pd_proc_2theta_range_min 10.004
_pd_proc_info_excluded_regions none
_pd_proc_ls_prof_R_factor 0.143
_pd_proc_ls_prof_wR_expected 0.0196
_pd_proc_ls_prof_wR_factor 0.147
_pd_spec_mounting
;
packed powder pellet
;
_pd_spec_mount_mode reflection
_pd_spec_shape flat_sheet
_pd_spec_size_axial 20
_pd_spec_size_equat 20
_pd_spec_size_thick 1
_refine_ls_extinction_method none
_refine_ls_matrix_type full
_refine_ls_number_parameters 17
_refine_ls_number_restraints 0
_refine_ls_structure_factor_coef Fsqd
_refine_ls_weighting_details 'w = 1/[\s^2^(Fo^2^)+(0.0677P)^2^] where P=(Fo^2^+2Fc^2^)/3'
_refine_ls_weighting_scheme calc
_cod_data_source_file c2jm30844d.txt
_cod_data_source_block MgMoN2
_cod_depositor_comments
;
The following automatic conversions were performed:
'__pd_phase_name' tag replaced with '_pd_phase_name'.

Automatic conversion script
Id: cif_correct_tags 1440 2010-10-19 06:21:57Z saulius 

The following automatic conversions were performed:

'_geom_bond_publ_flag' value 'N' changed to 'n' according to
/home/saulius/struct/CIF-dictionaries/cif_core.dic dictionary named
'cif_core.dic' version 2.4.1 from 2010-06-29 (8
times).

'_geom_angle_publ_flag' value 'N' changed to 'n' according
to /home/saulius/struct/CIF-dictionaries/cif_core.dic dictionary
named 'cif_core.dic' version 2.4.1 from 2010-06-29 (96 times).

Automatic conversion script
Id: cif_fix_values 1891 2012-01-12 08:04:46Z andrius 
;
_cod_original_cell_volume 77.4453
_cod_original_sg_symbol_H-M P63/mmc
_cod_database_code 7208132

loop_
_symmetry_equiv_pos_site_id
_symmetry_equiv_pos_as_xyz
1 +x,+y,+z
2 x-y,+x,+z+1/2
3 -y,x-y,+z
4 -x,-y,+z+1/2
5 y-x,-x,+z
6 +y,y-x,+z+1/2
7 y-x,+y,+z
8 -x,y-x,+z+1/2
9 -y,-x,+z
10 x-y,-y,+z+1/2
11 +x,x-y,+z
12 +y,+x,+z+1/2
-1 -x,-y,-z
-2 y-x,-x,-z+1/2
-3 +y,y-x,-z
-4 +x,+y,-z+1/2
-5 x-y,+x,-z
-6 -y,x-y,-z+1/2
-7 x-y,-y,-z
-8 +x,x-y,-z+1/2
-9 +y,+x,-z
-10 y-x,+y,-z+1/2
-11 -x,y-x,-z
-12 -y,-x,-z+1/2

loop_
_atom_site_type_symbol
_atom_site_label
_atom_site_fract_x
_atom_site_fract_y
_atom_site_fract_z
_atom_site_occupancy
_atom_site_thermal_displace_type
_atom_site_B_iso_or_equiv
_atom_site_symmetry_multiplicity
Mg MG1 0.0 0.0 0.0 1.0 Biso 2.63985 2
Mo MO2 0.33333 0.66667 0.75 1.0 Biso 0.64004 2
N N3 0.33333 0.66667 0.13840 1.0 Biso 0.01000 4

loop_
_atom_type_symbol
_atom_type_number_in_cell
_atom_type_scat_dispersion_real
_atom_type_scat_dispersion_imag
_atom_type_scat_source
Mg 2.0 0.000 0.000 International_Tables_Vol_C
Mo 2.0 0.000 0.000 International_Tables_Vol_C
N 4.0 0.000 0.000 International_Tables_Vol_C

loop_
_geom_angle_atom_site_label_1
_geom_angle_atom_site_label_2
_geom_angle_atom_site_label_3
_geom_angle
_geom_angle_site_symmetry_1
_geom_angle_site_symmetry_3
_geom_angle_publ_flag
MG1 MG1 MG1 60.0 1_445 1_455 n
MG1 MG1 MG1 60.0 1_445 1_545 n
MG1 MG1 MG1 120.0 1_445 1_565 n
MG1 MG1 MG1 120.0 1_445 1_655 n
MG1 MG1 MG1 180.0 1_445 1_665 n
MG1 MG1 N3 49.176 1_445 1_445 n
MG1 MG1 N3 90.0 1_445 1_545 n
MG1 MG1 N3 130.824 1_445 1_555 n
MG1 MG1 N3 49.176 1_445 -1_555 n
MG1 MG1 N3 90.0 1_445 -1_565 n
MG1 MG1 N3 130.824 1_445 -1_665 n
MG1 MG1 MG1 120.0 1_455 1_545 n
MG1 MG1 MG1 60.0 1_455 1_565 n
MG1 MG1 MG1 180.0 1_455 1_655 n
MG1 MG1 MG1 120.0 1_455 1_665 n
MG1 MG1 N3 49.176 1_455 1_445 n
MG1 MG1 N3 130.824 1_455 1_545 n
MG1 MG1 N3 90.0 1_455 1_555 n
MG1 MG1 N3 90.0 1_455 -1_555 n
MG1 MG1 N3 49.176 1_455 -1_565 n
MG1 MG1 N3 130.824 1_455 -1_665 n
MG1 MG1 MG1 180.0 1_545 1_565 n
MG1 MG1 MG1 60.0 1_545 1_655 n
MG1 MG1 MG1 120.0 1_545 1_665 n
MG1 MG1 N3 90.0 1_545 1_445 n
MG1 MG1 N3 49.176 1_545 1_545 n
MG1 MG1 N3 130.824 1_545 1_555 n
MG1 MG1 N3 49.176 1_545 -1_555 n
MG1 MG1 N3 130.824 1_545 -1_565 n
MG1 MG1 N3 90.0 1_545 -1_665 n
MG1 MG1 MG1 120.0 1_565 1_655 n
MG1 MG1 MG1 60.0 1_565 1_665 n
MG1 MG1 N3 90.0 1_565 1_445 n
MG1 MG1 N3 130.824 1_565 1_545 n
MG1 MG1 N3 49.176 1_565 1_555 n
MG1 MG1 N3 130.824 1_565 -1_555 n
MG1 MG1 N3 49.176 1_565 -1_565 n
MG1 MG1 N3 90.0 1_565 -1_665 n
MG1 MG1 MG1 60.0 1_655 1_665 n
MG1 MG1 N3 130.824 1_655 1_445 n
MG1 MG1 N3 49.176 1_655 1_545 n
MG1 MG1 N3 90.0 1_655 1_555 n
MG1 MG1 N3 90.0 1_655 -1_555 n
MG1 MG1 N3 130.824 1_655 -1_565 n
MG1 MG1 N3 49.176 1_655 -1_665 n
MG1 MG1 N3 130.824 1_665 1_445 n
MG1 MG1 N3 90.0 1_665 1_545 n
MG1 MG1 N3 49.176 1_665 1_555 n
MG1 MG1 N3 130.824 1_665 -1_555 n
MG1 MG1 N3 90.0 1_665 -1_565 n
MG1 MG1 N3 49.176 1_665 -1_665 n
N3 MG1 N3 81.648 1_445 1_545 n
N3 MG1 N3 81.648 1_445 1_555 n
N3 MG1 N3 98.352 1_445 -1_555 n
N3 MG1 N3 98.352 1_445 -1_565 n
N3 MG1 N3 179.9802 1_445 -1_665 n
N3 MG1 N3 81.648 1_545 1_555 n
N3 MG1 N3 98.352 1_545 -1_555 n
N3 MG1 N3 179.9802 1_545 -1_565 n
N3 MG1 N3 98.352 1_545 -1_665 n
N3 MG1 N3 180.0 1_555 -1_555 n
N3 MG1 N3 98.352 1_555 -1_565 n
N3 MG1 N3 98.352 1_555 -1_665 n
N3 MG1 N3 81.648 -1_555 -1_565 n
N3 MG1 N3 81.648 -1_555 -1_665 n
N3 MG1 N3 81.648 -1_565 -1_665 n
N3 MO2 N3 90.351 2_555 2_655 n
N3 MO2 N3 90.351 2_555 2_665 n
N3 MO2 N3 70.305 2_555 -1_566 n
N3 MO2 N3 131.655 2_555 -1_666 n
N3 MO2 N3 131.655 2_555 -1_676 n
N3 MO2 N3 90.351 2_655 2_665 n
N3 MO2 N3 131.655 2_655 -1_566 n
N3 MO2 N3 70.305 2_655 -1_666 n
N3 MO2 N3 131.655 2_655 -1_676 n
N3 MO2 N3 131.655 2_665 -1_566 n
N3 MO2 N3 131.655 2_665 -1_666 n
N3 MO2 N3 70.305 2_665 -1_676 n
N3 MO2 N3 90.351 -1_566 -1_666 n
N3 MO2 N3 90.351 -1_566 -1_676 n
N3 MO2 N3 90.351 -1_666 -1_676 n
MG1 N3 MG1 81.648 1_555 1_565 n
MG1 N3 MG1 81.648 1_555 1_665 n
MG1 N3 MO2 93.854 1_555 2_554 n
MG1 N3 MO2 93.854 1_555 2_654 n
MG1 N3 MO2 174.029 1_555 2_664 n
MG1 N3 MG1 81.648 1_565 1_665 n
MG1 N3 MO2 93.854 1_565 2_554 n
MG1 N3 MO2 174.029 1_565 2_654 n
MG1 N3 MO2 93.854 1_565 2_664 n
MG1 N3 MO2 174.029 1_665 2_554 n
MG1 N3 MO2 93.854 1_665 2_654 n
MG1 N3 MO2 93.854 1_665 2_664 n
MO2 N3 MO2 90.351 2_554 2_654 n
MO2 N3 MO2 90.351 2_554 2_664 n
MO2 N3 MO2 90.351 2_654 2_664 n

loop_
_geom_bond_atom_site_label_1
_geom_bond_atom_site_label_2
_geom_bond_distance
_geom_bond_site_symmetry_2
_geom_bond_publ_flag
MG1 MG1 2.9108 1_445 n
MG1 MO2 3.1275 1_444 n
MG1 N3 2.2263 1_445 n
MO2 MG1 3.1275 1_556 n
MO2 MO2 2.9108 1_445 n
MO2 N3 2.0520 2_555 n
N3 MG1 2.2263 1_555 n
N3 MO2 2.0520 2_554 n
